data_4080530
loop_
_publ_author_name
'Manzano, Rub\'en'
'Rominger, Frank'
'Hashmi, A. Stephen K.'

_publ_section_title
;
 Saturated Abnormal NHC--Gold(I) Complexes: Synthesis and Catalytic
 Activity
;
_journal_issue 7
_journal_name_full Organometallics
_journal_page_first 2199
_journal_paper_doi 10.1021/om4000659
_journal_volume 32
_journal_year 2013
_chemical_formula_sum 'C18 H26 Au Cl N2'
_chemical_formula_weight 502.82
_chemical_name_common '9a in manuscript'
_chemical_name_systematic
; 
 ? 
;
_space_group_IT_number 2
_symmetry_cell_setting triclinic
_symmetry_space_group_name_Hall '-P 1'
_symmetry_space_group_name_H-M 'P -1'
_atom_sites_solution_hydrogens geom
_atom_sites_solution_primary direct
_atom_sites_solution_secondary difmap
_audit_creation_method SHELXL-97
_cell_angle_alpha 99.758(1)
_cell_angle_beta 102.210(1)
_cell_angle_gamma 102.629(1)
_cell_formula_units_Z 2
_cell_length_a 9.1255(7)
_cell_length_b 9.7833(7)
_cell_length_c 11.2992(9)
_cell_measurement_reflns_used 9455
_cell_measurement_temperature 200(2)
_cell_measurement_theta_max 30.57
_cell_measurement_theta_min 2.19
_cell_volume 937.16(12)
_computing_cell_refinement 'Bruker SAINT'
_computing_data_collection 'Bruker APEX2'
_computing_data_reduction 'Bruker SAINT'
_computing_molecular_graphics 'Bruker SHELXTL'
_computing_publication_material 'Bruker SHELXTL'
_computing_structure_refinement 'SHELXL-97 (Sheldrick, 2008)'
_computing_structure_solution 'SHELXS-97 (Sheldrick, 2008)'
_diffrn_ambient_temperature 200(2)
_diffrn_measured_fraction_theta_full 0.999
_diffrn_measured_fraction_theta_max 0.999
_diffrn_measurement_device_type 'Bruker APEX-II Quazar'
_diffrn_measurement_method '\f and \w scans'
_diffrn_radiation_monochromator mirror
_diffrn_radiation_source 'ImuS microsource'
_diffrn_radiation_type MoK\a
_diffrn_radiation_wavelength 0.71073
_diffrn_reflns_av_R_equivalents 0.0178
_diffrn_reflns_av_sigmaI/netI 0.0105
_diffrn_reflns_limit_h_max 12
_diffrn_reflns_limit_h_min -12
_diffrn_reflns_limit_k_max 13
_diffrn_reflns_limit_k_min -13
_diffrn_reflns_limit_l_max 15
_diffrn_reflns_limit_l_min -15
_diffrn_reflns_number 35737
_diffrn_reflns_theta_full 29.57
_diffrn_reflns_theta_max 29.57
_diffrn_reflns_theta_min 1.89
_exptl_absorpt_coefficient_mu 7.990
_exptl_absorpt_correction_T_max 0.4735
_exptl_absorpt_correction_T_min 0.3803
_exptl_absorpt_correction_type multi-scan
_exptl_absorpt_process_details
;
Sheldrick, G. M. (2008). <i>SADABS</i>. University of G\"ottingen, Germany.
;
_exptl_crystal_colour colourless
_exptl_crystal_density_diffrn 1.782
_exptl_crystal_density_method 'not measured'
_exptl_crystal_description polyhedron
_exptl_crystal_F_000 488
_exptl_crystal_size_max 0.15
_exptl_crystal_size_mid 0.15
_exptl_crystal_size_min 0.11
_refine_diff_density_max 0.510
_refine_diff_density_min -0.585
_refine_diff_density_rms 0.057
_refine_ls_extinction_method none
_refine_ls_goodness_of_fit_ref 1.046
_refine_ls_hydrogen_treatment constr
_refine_ls_matrix_type full
_refine_ls_number_parameters 199
_refine_ls_number_reflns 5252
_refine_ls_number_restraints 0
_refine_ls_restrained_S_all 1.046
_refine_ls_R_factor_all 0.0128
_refine_ls_R_factor_gt 0.0113
_refine_ls_shift/su_max 0.004
_refine_ls_shift/su_mean 0.000
_refine_ls_structure_factor_coef Fsqd
_refine_ls_weighting_details 'calc w=1/[\s^2^(Fo^2^)+(0.0128P)^2^+0.4022P] where P=(Fo^2^+2Fc^2^)/3'
_refine_ls_weighting_scheme calc
_refine_ls_wR_factor_gt 0.0269
_refine_ls_wR_factor_ref 0.0273
_reflns_number_gt 5005
_reflns_number_total 5252
_reflns_threshold_expression >2sigma(I)
_cod_data_source_file om4000659_si_004.cif
_cod_data_source_block rum1
_cod_depositor_comments
;
The following automatic conversions were performed:

'_symmetry_cell_setting' value 'Triclinic' changed to 'triclinic'
according to /home/saulius/struct/CIF-dictionaries/cif_core.dic
dictionary named 'cif_core.dic' version 2.4.2 from 2011-04-26.

Automatic conversion script
Id: cif_fix_values 1891 2012-01-12 08:04:46Z andrius 
;
_cod_original_sg_symbol_H-M P-1
_cod_database_code 4080530

loop_
_symmetry_equiv_pos_as_xyz
'x, y, z'
'-x, -y, -z'

loop_
_atom_site_label
_atom_site_type_symbol
_atom_site_fract_x
_atom_site_fract_y
_atom_site_fract_z
_atom_site_U_iso_or_equiv
_atom_site_adp_type
_atom_site_occupancy
_atom_site_symmetry_multiplicity
_atom_site_calc_flag
_atom_site_refinement_flags
Au1 Au 0.580461(7) 0.582434(6) 0.858238(5) 0.02516(2) Uani 1 1 d .
Cl1 Cl 0.52107(6) 0.79873(5) 0.88660(4) 0.03952(9) Uani 1 1 d .
C1 C 0.6445(2) 0.16060(17) 0.79725(15) 0.0310(3) Uani 1 1 d .
H1A H 0.5718 0.0957 0.8301 0.037 Uiso 1 1 calc R
H1B H 0.6669 0.1041 0.7251 0.037 Uiso 1 1 calc R
N2 N 0.78637(16) 0.23691(14) 0.89286(12) 0.0283(3) Uani 1 1 d .
C3 C 0.75894(19) 0.37325(17) 0.94765(14) 0.0283(3) Uani 1 1 d .
H3A H 0.8558 0.4521 0.9713 0.034 Uiso 1 1 calc R
H3B H 0.7202 0.3654 1.0223 0.034 Uiso 1 1 calc R
C4 C 0.63890(17) 0.39983(16) 0.84759(14) 0.0246(3) Uani 1 1 d .
N5 N 0.58124(15) 0.28036(13) 0.76362(11) 0.0243(2) Uani 1 1 d .
C11 C 0.8305(2) 0.15270(19) 0.98451(16) 0.0340(3) Uani 1 1 d .
H11A H 0.8406 0.0597 0.9413 0.041 Uiso 1 1 calc R
H11B H 0.7486 0.1326 1.0291 0.041 Uiso 1 1 calc R
C12 C 0.9818(2) 0.2349(2) 1.07549(18) 0.0405(4) Uani 1 1 d .
H12 H 1.0739 0.2431 1.0477 0.049 Uiso 1 1 calc R
C13 C 0.9948(3) 0.2960(3) 1.1904(2) 0.0579(6) Uani 1 1 d .
H13A H 0.9049 0.2898 1.2210 0.070 Uiso 1 1 calc R
H13B H 1.0943 0.3467 1.2436 0.070 Uiso 1 1 calc R
C21 C 0.46238(17) 0.25130(15) 0.64815(13) 0.0238(3) Uani 1 1 d .
C22 C 0.30620(18) 0.22005(16) 0.64968(14) 0.0266(3) Uani 1 1 d .
C23 C 0.19658(19) 0.17918(18) 0.53412(15) 0.0313(3) Uani 1 1 d .
H23 H 0.0889 0.1565 0.5310 0.038 Uiso 1 1 calc R
C24 C 0.2421(2) 0.17124(18) 0.42461(15) 0.0328(3) Uani 1 1 d .
H24 H 0.1656 0.1409 0.3473 0.039 Uiso 1 1 calc R
C25 C 0.3982(2) 0.20702(17) 0.42645(14) 0.0304(3) Uani 1 1 d .
H25 H 0.4276 0.2037 0.3505 0.036 Uiso 1 1 calc R
C26 C 0.51245(18) 0.24781(16) 0.53884(14) 0.0260(3) Uani 1 1 d .
C27 C 0.2518(2) 0.22922(18) 0.76820(16) 0.0329(3) Uani 1 1 d .
H27 H 0.3461 0.2692 0.8399 0.039 Uiso 1 1 calc R
C29 C 0.68280(19) 0.29314(18) 0.53907(15) 0.0314(3) Uani 1 1 d .
H29 H 0.7474 0.3062 0.6256 0.038 Uiso 1 1 calc R
C271 C 0.1704(3) 0.0811(2) 0.7812(2) 0.0572(6) Uani 1 1 d .
H27A H 0.1373 0.0906 0.8586 0.086 Uiso 1 1 calc R
H27B H 0.2423 0.0199 0.7831 0.086 Uiso 1 1 calc R
H27C H 0.0794 0.0377 0.7104 0.086 Uiso 1 1 calc R
C272 C 0.1489(3) 0.3324(3) 0.7744(2) 0.0546(5) Uani 1 1 d .
H27D H 0.1158 0.3374 0.8517 0.082 Uiso 1 1 calc R
H27E H 0.0573 0.2980 0.7032 0.082 Uiso 1 1 calc R
H27F H 0.2075 0.4283 0.7723 0.082 Uiso 1 1 calc R
C291 C 0.7268(3) 0.1796(2) 0.4528(2) 0.0496(5) Uani 1 1 d .
H29A H 0.8371 0.2124 0.4554 0.074 Uiso 1 1 calc R
H29B H 0.6638 0.1649 0.3676 0.074 Uiso 1 1 calc R
H29C H 0.7076 0.0890 0.4801 0.074 Uiso 1 1 calc R
C292 C 0.7178(3) 0.4370(2) 0.5006(2) 0.0526(5) Uani 1 1 d .
H29D H 0.8278 0.4660 0.5012 0.079 Uiso 1 1 calc R
H29E H 0.6948 0.5103 0.5592 0.079 Uiso 1 1 calc R
H29F H 0.6533 0.4268 0.4168 0.079 Uiso 1 1 calc R

loop_
_atom_site_aniso_label
_atom_site_aniso_U_11
_atom_site_aniso_U_22
_atom_site_aniso_U_33
_atom_site_aniso_U_23
_atom_site_aniso_U_13
_atom_site_aniso_U_12
Au1 0.02668(3) 0.02250(3) 0.02380(3) 0.00442(2) 0.00382(2) 0.00464(2)
Cl1 0.0547(3) 0.02894(19) 0.0414(2) 0.01030(16) 0.0184(2) 0.01678(18)
C1 0.0355(8) 0.0245(7) 0.0293(7) 0.0059(6) -0.0011(6) 0.0097(6)
N2 0.0281(6) 0.0279(6) 0.0269(6) 0.0081(5) 0.0010(5) 0.0080(5)
C3 0.0292(7) 0.0277(7) 0.0243(7) 0.0069(6) 0.0002(6) 0.0055(6)
C4 0.0230(7) 0.0262(7) 0.0224(6) 0.0068(5) 0.0043(5) 0.0026(5)
N5 0.0255(6) 0.0238(6) 0.0217(6) 0.0054(5) 0.0016(5) 0.0065(5)
C11 0.0323(8) 0.0339(8) 0.0360(8) 0.0160(7) 0.0022(7) 0.0096(7)
C12 0.0317(9) 0.0463(10) 0.0430(10) 0.0219(8) 0.0006(7) 0.0092(8)
C13 0.0618(14) 0.0584(13) 0.0422(11) 0.0172(10) -0.0088(10) 0.0095(11)
C21 0.0262(7) 0.0211(6) 0.0205(6) 0.0031(5) 0.0002(5) 0.0060(5)
C22 0.0282(7) 0.0234(7) 0.0256(7) 0.0035(5) 0.0044(6) 0.0055(6)
C23 0.0247(7) 0.0316(8) 0.0326(8) 0.0052(6) 0.0002(6) 0.0054(6)
C24 0.0342(8) 0.0309(8) 0.0262(7) 0.0053(6) -0.0052(6) 0.0074(6)
C25 0.0366(8) 0.0302(8) 0.0218(7) 0.0053(6) 0.0039(6) 0.0074(6)
C26 0.0287(7) 0.0246(7) 0.0240(7) 0.0056(5) 0.0036(6) 0.0087(6)
C27 0.0310(8) 0.0344(8) 0.0292(8) 0.0030(6) 0.0087(6) 0.0026(6)
C29 0.0292(8) 0.0367(8) 0.0288(7) 0.0074(6) 0.0070(6) 0.0103(6)
C271 0.0791(16) 0.0412(11) 0.0499(12) 0.0087(9) 0.0330(12) -0.0013(11)
C272 0.0592(14) 0.0593(13) 0.0546(13) 0.0082(10) 0.0277(11) 0.0259(11)
C291 0.0480(11) 0.0536(12) 0.0546(12) 0.0071(10) 0.0194(10) 0.0266(10)
C292 0.0410(11) 0.0403(11) 0.0762(16) 0.0202(10) 0.0170(10) 0.0030(8)

loop_
_atom_type_symbol
_atom_type_description
_atom_type_scat_dispersion_real
_atom_type_scat_dispersion_imag
_atom_type_scat_source
C C 0.0033 0.0016 'International Tables Vol C Tables 4.2.6.8 and 6.1.1.4'
H H 0.0000 0.0000 'International Tables Vol C Tables 4.2.6.8 and 6.1.1.4'
N N 0.0061 0.0033 'International Tables Vol C Tables 4.2.6.8 and 6.1.1.4'
Cl Cl 0.1484 0.1585 'International Tables Vol C Tables 4.2.6.8 and 6.1.1.4'
Au Au -2.0133 8.8022 'International Tables Vol C Tables 4.2.6.8 and 6.1.1.4'

loop_
_geom_angle_atom_site_label_1
_geom_angle_atom_site_label_2
_geom_angle_atom_site_label_3
_geom_angle
C4 Au1 Cl1 175.62(4)
N2 C1 N5 102.06(12)
N2 C1 H1A 111.4
N5 C1 H1A 111.4
N2 C1 H1B 111.4
N5 C1 H1B 111.4
H1A C1 H1B 109.2
C1 N2 C3 105.45(12)
C1 N2 C11 113.00(13)
C3 N2 C11 113.61(13)
N2 C3 C4 104.92(12)
N2 C3 H3A 110.8
C4 C3 H3A 110.8
N2 C3 H3B 110.8
C4 C3 H3B 110.8
H3A C3 H3B 108.8
N5 C4 C3 106.94(13)
N5 C4 Au1 129.84(11)
C3 C4 Au1 123.10(11)
C4 N5 C21 128.19(13)
C4 N5 C1 113.31(13)
C21 N5 C1 118.45(12)
N2 C11 C12 109.81(14)
N2 C11 H11A 109.7
C12 C11 H11A 109.7
N2 C11 H11B 109.7
C12 C11 H11B 109.7
H11A C11 H11B 108.2
C13 C12 C11 124.0(2)
C13 C12 H12 118.0
C11 C12 H12 118.0
C12 C13 H13A 120.0
C12 C13 H13B 120.0
H13A C13 H13B 120.0
C22 C21 C26 123.50(13)
C22 C21 N5 119.41(13)
C26 C21 N5 116.97(13)
C21 C22 C23 116.69(14)
C21 C22 C27 123.57(14)
C23 C22 C27 119.74(15)
C24 C23 C22 121.20(15)
C24 C23 H23 119.4
C22 C23 H23 119.4
C23 C24 C25 120.66(15)
C23 C24 H24 119.7
C25 C24 H24 119.7
C24 C25 C26 120.61(15)
C24 C25 H25 119.7
C26 C25 H25 119.7
C25 C26 C21 117.29(14)
C25 C26 C29 119.73(14)
C21 C26 C29 122.90(14)
C22 C27 C271 111.44(15)
C22 C27 C272 110.76(16)
C271 C27 C272 111.63(18)
C22 C27 H27 107.6
C271 C27 H27 107.6
C272 C27 H27 107.6
C26 C29 C291 111.76(15)
C26 C29 C292 109.74(15)
C291 C29 C292 110.07(17)
C26 C29 H29 108.4
C291 C29 H29 108.4
C292 C29 H29 108.4
C27 C271 H27A 109.5
C27 C271 H27B 109.5
H27A C271 H27B 109.5
C27 C271 H27C 109.5
H27A C271 H27C 109.5
H27B C271 H27C 109.5
C27 C272 H27D 109.5
C27 C272 H27E 109.5
H27D C272 H27E 109.5
C27 C272 H27F 109.5
H27D C272 H27F 109.5
H27E C272 H27F 109.5
C29 C291 H29A 109.5
C29 C291 H29B 109.5
H29A C291 H29B 109.5
C29 C291 H29C 109.5
H29A C291 H29C 109.5
H29B C291 H29C 109.5
C29 C292 H29D 109.5
C29 C292 H29E 109.5
H29D C292 H29E 109.5
C29 C292 H29F 109.5
H29D C292 H29F 109.5
H29E C292 H29F 109.5

loop_
_geom_bond_atom_site_label_1
_geom_bond_atom_site_label_2
_geom_bond_distance
Au1 C4 1.9650(16)
Au1 Cl1 2.2846(4)
C1 N2 1.454(2)
C1 N5 1.485(2)
C1 H1A 0.9900
C1 H1B 0.9900
N2 C3 1.469(2)
N2 C11 1.473(2)
C3 C4 1.499(2)
C3 H3A 0.9900
C3 H3B 0.9900
C4 N5 1.2989(19)
N5 C21 1.4493(18)
C11 C12 1.498(2)
C11 H11A 0.9900
C11 H11B 0.9900
C12 C13 1.303(3)
C12 H12 0.9500
C13 H13A 0.9500
C13 H13B 0.9500
C21 C22 1.395(2)
C21 C26 1.402(2)
C22 C23 1.400(2)
C22 C27 1.519(2)
C23 C24 1.382(2)
C23 H23 0.9500
C24 C25 1.385(2)
C24 H24 0.9500
C25 C26 1.395(2)
C25 H25 0.9500
C26 C29 1.520(2)
C27 C271 1.523(3)
C27 C272 1.525(3)
C27 H27 1.0000
C29 C291 1.529(2)
C29 C292 1.530(3)
C29 H29 1.0000
C271 H27A 0.9800
C271 H27B 0.9800
C271 H27C 0.9800
C272 H27D 0.9800
C272 H27E 0.9800
C272 H27F 0.9800
C291 H29A 0.9800
C291 H29B 0.9800
C291 H29C 0.9800
C292 H29D 0.9800
C292 H29E 0.9800
C292 H29F 0.9800

loop_
_geom_torsion_atom_site_label_1
_geom_torsion_atom_site_label_2
_geom_torsion_atom_site_label_3
_geom_torsion_atom_site_label_4
_geom_torsion
N5 C1 N2 C3 26.18(16)
N5 C1 N2 C11 150.84(14)
C1 N2 C3 C4 -25.29(16)
C11 N2 C3 C4 -149.57(13)
N2 C3 C4 N5 13.77(16)
N2 C3 C4 Au1 -169.93(10)
Cl1 Au1 C4 N5 157.9(5)
Cl1 Au1 C4 C3 -17.5(7)
C3 C4 N5 C21 -179.45(14)
Au1 C4 N5 C21 4.6(2)
C3 C4 N5 C1 3.24(18)
Au1 C4 N5 C1 -172.73(11)
N2 C1 N5 C4 -18.93(18)
N2 C1 N5 C21 163.47(13)
C1 N2 C11 C12 176.90(15)
C3 N2 C11 C12 -63.00(19)
N2 C11 C12 C13 107.3(2)
C4 N5 C21 C22 -81.3(2)
C1 N5 C21 C22 95.93(17)
C4 N5 C21 C26 102.56(18)
C1 N5 C21 C26 -80.25(17)
C26 C21 C22 C23 2.0(2)
N5 C21 C22 C23 -173.93(13)
C26 C21 C22 C27 -177.61(15)
N5 C21 C22 C27 6.5(2)
C21 C22 C23 C24 -0.3(2)
C27 C22 C23 C24 179.31(15)
C22 C23 C24 C25 -1.6(3)
C23 C24 C25 C26 1.8(3)
C24 C25 C26 C21 -0.2(2)
C24 C25 C26 C29 -177.24(15)
C22 C21 C26 C25 -1.7(2)
N5 C21 C26 C25 174.28(13)
C22 C21 C26 C29 175.17(14)
N5 C21 C26 C29 -8.8(2)
C21 C22 C27 C271 -112.6(2)
C23 C22 C27 C271 67.8(2)
C21 C22 C27 C272 122.52(18)
C23 C22 C27 C272 -57.1(2)
C25 C26 C29 C291 -53.5(2)
C21 C26 C29 C291 129.72(17)
C25 C26 C29 C292 68.9(2)
C21 C26 C29 C292 -107.88(19)
